data_7122362
loop_
_publ_author_name
'Fernandez-Cestau, Julio'
'Rocchigiani, Luca'
'Pintus, Anna'
'Rama, Raquel J.'
'Budzelaar, Peter H. M.'
'Bochmann, Manfred'

_publ_section_title
;
 Isocyanide insertion into Au-H bonds: first gold iminoformyl complexes.
;
_journal_issue 81
_journal_name_full 'Chemical communications (Cambridge, England)'
_journal_page_first 11447
_journal_page_last 11450
_journal_paper_doi 10.1039/c8cc06409a
_journal_volume 54
_journal_year 2018
_chemical_formula_sum 'C82 H106 Au2 N4 O5'
_chemical_formula_weight 1621.63
_chemical_name_systematic 'gold3 iminoformyl'
_chemical_properties_physical Photo-sensitive
_space_group_IT_number 14
_space_group_name_Hall '-P 2yn'
_space_group_name_H-M_alt 'P 1 21/n 1'
_symmetry_cell_setting monoclinic
_symmetry_Int_Tables_number 14
_symmetry_space_group_name_Hall '-P 2yn'
_symmetry_space_group_name_H-M 'P 1 21/n 1'
_atom_sites_solution_hydrogens geom
_audit_creation_date 2018-01-16T13:07:25-00:00
_audit_creation_method 'WinGX routine CIF_UPDATE'
_audit_update_record
;
2018-08-06 deposited with the CCDC.
2018-09-20 downloaded from the CCDC.
;
_cell_angle_alpha 90
_cell_angle_beta 110.790(3)
_cell_angle_gamma 90
_cell_formula_units_Z 4
_cell_length_a 13.7382(4)
_cell_length_b 33.2731(8)
_cell_length_c 18.3424(5)
_cell_measurement_reflns_used 36233
_cell_measurement_temperature 140(2)
_cell_measurement_theta_max 32.596
_cell_measurement_theta_min 3.282
_cell_volume 7838.6(4)
_computing_cell_refinement
;
        CrysAlisPro, Agilent Technologies,
        Version 1.171.37.35 (release 13-08-2014 CrysAlis171 .NET)
        (compiled Aug 13 2014,18:06:01)
;
_computing_data_collection
;
        CrysAlisPro, Agilent Technologies,
        Version 1.171.37.35 (release 13-08-2014 CrysAlis171 .NET)
        (compiled Aug 13 2014,18:06:01)
;
_computing_data_reduction
;
        CrysAlisPro, Agilent Technologies,
        Version 1.171.37.35 (release 13-08-2014 CrysAlis171 .NET)
        (compiled Aug 13 2014,18:06:01)
;
_computing_structure_refinement 'SHELXL-2014/7 (Sheldrick, 2014)'
_diffrn_ambient_environment N~2~
_diffrn_ambient_temperature 140(2)
_diffrn_detector 'CCD plate'
_diffrn_detector_area_resol_mean 16.005
_diffrn_detector_type Sapphire3
_diffrn_measured_fraction_theta_full 0.998
_diffrn_measured_fraction_theta_max 0.998
_diffrn_measurement_device 'four-circle diffractometer'
_diffrn_measurement_device_type 'Xcalibur, Sapphire3'
_diffrn_measurement_method '\w scans'
_diffrn_orient_matrix_UB_11 -0.0172192
_diffrn_orient_matrix_UB_12 -0.0144146
_diffrn_orient_matrix_UB_13 -0.0304018
_diffrn_orient_matrix_UB_21 -0.0242489
_diffrn_orient_matrix_UB_22 0.0154555
_diffrn_orient_matrix_UB_23 -0.0269508
_diffrn_orient_matrix_UB_31 0.0465483
_diffrn_orient_matrix_UB_32 0.002739
_diffrn_orient_matrix_UB_33 -0.0078316
_diffrn_radiation_monochromator graphite
_diffrn_radiation_probe x-ray
_diffrn_radiation_type MoK\a
_diffrn_radiation_wavelength 0.71073
_diffrn_reflns_av_R_equivalents 0.0663
_diffrn_reflns_av_unetI/netI 0.1043
_diffrn_reflns_Laue_measured_fraction_full 0.998
_diffrn_reflns_Laue_measured_fraction_max 0.998
_diffrn_reflns_limit_h_max 17
_diffrn_reflns_limit_h_min -17
_diffrn_reflns_limit_k_max 42
_diffrn_reflns_limit_k_min -42
_diffrn_reflns_limit_l_max 23
_diffrn_reflns_limit_l_min -23
_diffrn_reflns_number 132462
_diffrn_reflns_point_group_measured_fraction_full 0.998
_diffrn_reflns_point_group_measured_fraction_max 0.998
_diffrn_reflns_theta_full 25.242
_diffrn_reflns_theta_max 27.103
_diffrn_reflns_theta_min 2.93
_diffrn_source 'Enhance (Mo) X-ray Source'
_exptl_absorpt_coefficient_mu 3.789
_exptl_absorpt_correction_T_max 1
_exptl_absorpt_correction_T_min 0.37966
_exptl_absorpt_correction_type multi-scan
_exptl_absorpt_process_details
;
        CrysAlisPro, Agilent Technologies,
        Version 1.171.37.35 (release 13-08-2014 CrysAlis171 .NET)
        (compiled Aug 13 2014,18:06:01)
        Empirical absorption correction using spherical harmonics,
 implemented in SCALE3 ABSPACK scaling algorithm.
;
_exptl_crystal_colour colourless
_exptl_crystal_density_diffrn 1.374
_exptl_crystal_description block
_exptl_crystal_F_000 3296
_exptl_crystal_size_max 0.5
_exptl_crystal_size_mid 0.2
_exptl_crystal_size_min 0.2
_refine_diff_density_max 3.764
_refine_diff_density_min -2.494
_refine_diff_density_rms 0.17
_refine_ls_extinction_method none
_refine_ls_goodness_of_fit_ref 1.332
_refine_ls_hydrogen_treatment constr
_refine_ls_matrix_type full
_refine_ls_number_parameters 859
_refine_ls_number_reflns 17260
_refine_ls_number_restraints 60
_refine_ls_restrained_S_all 1.331
_refine_ls_R_factor_all 0.0775
_refine_ls_R_factor_gt 0.067
_refine_ls_shift/su_max 0.001
_refine_ls_shift/su_mean 0
_refine_ls_structure_factor_coef Fsqd
_refine_ls_weighting_details 'w=1/[\s^2^(Fo^2^)+(0.0064P)^2^+98.1707P] where P=(Fo^2^+2Fc^2^)/3'
_refine_ls_weighting_scheme calc
_refine_ls_wR_factor_gt 0.1327
_refine_ls_wR_factor_ref 0.137
_reflns_Friedel_coverage 0
_reflns_number_gt 15150
_reflns_number_total 17260
_reflns_threshold_expression 'I > 2\s(I)'
_cod_data_source_file c8cc06409a3.cif
_cod_data_source_block exp_629
_cod_depositor_comments 'Adding full bibliography for 7122362.cif.'
_cod_original_sg_symbol_H-M 'P 21/n'
_cod_database_code 7122362
_shelx_estimated_absorpt_t_min 0.253
_shelx_estimated_absorpt_t_max 0.518

loop_
_symmetry_equiv_pos_as_xyz
'x, y, z'
'-x+1/2, y+1/2, -z+1/2'
'-x, -y, -z'
'x-1/2, -y-1/2, z-1/2'

loop_
_atom_site_label
_atom_site_type_symbol
_atom_site_fract_x
_atom_site_fract_y
_atom_site_fract_z
_atom_site_U_iso_or_equiv
_atom_site_adp_type
_atom_site_occupancy
_atom_site_site_symmetry_order
_atom_site_calc_flag
_atom_site_refinement_flags_posn
_atom_site_refinement_flags_adp
_atom_site_refinement_flags_occupancy
_atom_site_disorder_assembly
_atom_site_disorder_group
Au1 Au 0.44134(2) 0.44187(2) 0.64149(2) 0.02142(8) Uani 1 1 d . . . . .
Au2 Au 0.15430(2) 0.41474(2) 0.57636(2) 0.02097(8) Uani 1 1 d . . . . .
C1 C 0.3585(6) 0.4193(3) 0.4771(5) 0.0247(17) Uani 1 1 d . . . . .
C2 C 0.3177(6) 0.4242(3) 0.3978(5) 0.0268(18) Uani 1 1 d . . . . .
H2 H 0.2987 0.4016 0.3639 0.032 Uiso 1 1 calc R U . . .
C3 C 0.3051(6) 0.4631(3) 0.3684(5) 0.0267(18) Uani 1 1 d . . . . .
C4 C 0.3321(6) 0.4966(3) 0.4189(5) 0.0274(18) Uani 1 1 d . . . . .
H4 H 0.3224 0.5232 0.3988 0.033 Uiso 1 1 calc R U . . .
C5 C 0.3737(5) 0.4895(2) 0.4993(4) 0.0200(16) Uani 1 1 d . . . . .
C6 C 0.3776(6) 0.3810(3) 0.5195(5) 0.0262(17) Uani 1 1 d . . . . .
C7 C 0.4180(6) 0.3826(3) 0.6030(5) 0.0259(17) Uani 1 1 d . . . . .
C8 C 0.4359(6) 0.3465(3) 0.6440(5) 0.0289(18) Uani 1 1 d . . . . .
H8 H 0.4633 0.3473 0.6993 0.035 Uiso 1 1 calc R U . . .
C9 C 0.4149(7) 0.3086(3) 0.6065(5) 0.0284(18) Uani 1 1 d . . . . .
C10 C 0.3756(8) 0.3082(3) 0.5248(6) 0.039(2) Uani 1 1 d . . . . .
H10 H 0.3619 0.2832 0.4979 0.046 Uiso 1 1 calc R U . . .
C11 C 0.3564(8) 0.3439(3) 0.4824(5) 0.036(2) Uani 1 1 d . . . . .
H11 H 0.3284 0.3428 0.427 0.043 Uiso 1 1 calc R U . . .
C12 C 0.4383(8) 0.2695(3) 0.6541(6) 0.042(2) Uani 1 1 d . . . . .
C13 C 0.5573(10) 0.2668(4) 0.6991(8) 0.062(3) Uani 1 1 d . . . . .
H13A H 0.5804 0.2903 0.7332 0.094 Uiso 1 1 calc R U . . .
H13B H 0.5938 0.2661 0.6619 0.094 Uiso 1 1 calc R U . . .
H13C H 0.573 0.2422 0.7308 0.094 Uiso 1 1 calc R U . . .
C14 C 0.4042(12) 0.2323(3) 0.6027(8) 0.070(4) Uani 1 1 d . . . . .
H14A H 0.4206 0.2081 0.6355 0.104 Uiso 1 1 calc R U . . .
H14B H 0.441 0.2313 0.5658 0.104 Uiso 1 1 calc R U . . .
H14C H 0.329 0.2335 0.5739 0.104 Uiso 1 1 calc R U . . .
C15 C 0.3841(12) 0.2698(4) 0.7132(9) 0.070(4) Uani 1 1 d . . . . .
H15A H 0.4096 0.2926 0.7489 0.105 Uiso 1 1 calc R U . . .
H15B H 0.399 0.2447 0.7429 0.105 Uiso 1 1 calc R U . . .
H15C H 0.3088 0.2725 0.686 0.105 Uiso 1 1 calc R U . . .
C16 C 0.4069(6) 0.5186(2) 0.5631(5) 0.0212(16) Uani 1 1 d . . . . .
C17 C 0.4452(5) 0.5042(2) 0.6407(4) 0.0134(13) Uani 1 1 d . . . . .
C18 C 0.4756(6) 0.5324(3) 0.7002(5) 0.0271(18) Uani 1 1 d . . . . .
H18 H 0.4997 0.5233 0.7527 0.032 Uiso 1 1 calc R U . . .
C19 C 0.4721(6) 0.5739(3) 0.6861(5) 0.0274(18) Uani 1 1 d . . . . .
C20 C 0.4355(7) 0.5876(3) 0.6093(5) 0.0297(18) Uani 1 1 d . . . . .
H20 H 0.4325 0.6156 0.5988 0.036 Uiso 1 1 calc R U . . .
C21 C 0.4036(6) 0.5605(3) 0.5482(5) 0.0307(19) Uani 1 1 d . . . . .
H21 H 0.3792 0.57 0.496 0.037 Uiso 1 1 calc R U . . .
C22 C 0.5060(8) 0.6034(3) 0.7553(5) 0.035(2) Uani 1 1 d . . . . .
C23 C 0.6193(8) 0.5951(3) 0.8060(6) 0.043(2) Uani 1 1 d . . . . .
H23A H 0.6254 0.5678 0.8269 0.065 Uiso 1 1 calc R U . . .
H23B H 0.6416 0.6144 0.8492 0.065 Uiso 1 1 calc R U . . .
H23C H 0.6634 0.5979 0.7744 0.065 Uiso 1 1 calc R U . . .
C24 C 0.4996(10) 0.6478(3) 0.7286(7) 0.057(3) Uani 1 1 d . . . . .
H24A H 0.5427 0.6516 0.6966 0.085 Uiso 1 1 calc R U . . .
H24B H 0.5249 0.6653 0.7745 0.085 Uiso 1 1 calc R U . . .
H24C H 0.4271 0.6546 0.698 0.085 Uiso 1 1 calc R U . . .
C25 C 0.4371(9) 0.5977(4) 0.8040(6) 0.051(3) Uani 1 1 d . . . . .
H25A H 0.3651 0.6048 0.7726 0.076 Uiso 1 1 calc R U . . .
H25B H 0.4618 0.6152 0.85 0.076 Uiso 1 1 calc R U . . .
H25C H 0.4401 0.5696 0.8207 0.076 Uiso 1 1 calc R U . . .
C26 C 0.2477(9) 0.5053(3) 0.2556(5) 0.044(2) Uani 1 1 d . . . . .
H26A H 0.2767 0.5258 0.296 0.066 Uiso 1 1 calc R U . . .
H26B H 0.1728 0.51 0.2296 0.066 Uiso 1 1 calc R U . . .
H26C H 0.2821 0.507 0.2171 0.066 Uiso 1 1 calc R U . . .
C27 C 0.4952(6) 0.4304(2) 0.7563(4) 0.0217(16) Uani 1 1 d . . . . .
H27 H 0.4492 0.417 0.7765 0.026 Uiso 1 1 calc R U . . .
C28 C 0.6146(7) 0.4262(3) 0.8831(5) 0.042(2) Uani 1 1 d . . . . .
C29 C 0.6057(8) 0.4537(3) 0.9387(6) 0.043(2) Uani 1 1 d . . . . .
C30 C 0.6417(8) 0.4423(4) 1.0167(6) 0.049(3) Uani 1 1 d . . . . .
H30 H 0.6365 0.4606 1.0548 0.058 Uiso 1 1 calc R U . . .
C31 C 0.6847(8) 0.4051(4) 1.0395(6) 0.047(3) Uani 1 1 d . . . . .
H31 H 0.7066 0.3975 1.0927 0.057 Uiso 1 1 calc R U . . .
C32 C 0.6957(8) 0.3793(4) 0.9854(6) 0.049(3) Uani 1 1 d . . . . .
H32 H 0.7285 0.354 1.0021 0.058 Uiso 1 1 calc R U . . .
C33 C 0.6599(8) 0.3889(4) 0.9058(6) 0.048(3) Uani 1 1 d . . . . .
C34 C 0.6709(11) 0.3589(5) 0.8476(8) 0.080(5) Uani 1 1 d . . . . .
H34A H 0.6041 0.3453 0.8219 0.12 Uiso 1 1 calc R U . . .
H34B H 0.724 0.339 0.8746 0.12 Uiso 1 1 calc R U . . .
H34C H 0.6917 0.3729 0.8084 0.12 Uiso 1 1 calc R U . . .
C35 C 0.5609(11) 0.4953(4) 0.9150(7) 0.066(4) Uani 1 1 d . . . . .
H35A H 0.5624 0.5102 0.9615 0.099 Uiso 1 1 calc R U . . .
H35B H 0.4888 0.493 0.8788 0.099 Uiso 1 1 calc R U . . .
H35C H 0.6024 0.5096 0.8895 0.099 Uiso 1 1 calc R U . . .
C36 C 0.1303(6) 0.4964(2) 0.5168(5) 0.0209(16) Uani 1 1 d . . . . .
C37 C 0.1376(6) 0.5382(2) 0.5185(5) 0.0241(17) Uani 1 1 d . . . . .
H37 H 0.1175 0.5536 0.4719 0.029 Uiso 1 1 calc R U . . .
C38 C 0.1759(6) 0.5565(2) 0.5922(5) 0.0276(18) Uani 1 1 d . . . . .
C39 C 0.2055(6) 0.5339(2) 0.6600(5) 0.0246(17) Uani 1 1 d . . . . .
H39 H 0.2315 0.5464 0.7098 0.03 Uiso 1 1 calc R U . . .
C40 C 0.1963(6) 0.4931(2) 0.6532(5) 0.0234(16) Uani 1 1 d . . . . .
C41 C 0.0954(6) 0.4706(2) 0.4459(5) 0.0211(16) Uani 1 1 d . . . . .
C42 C 0.0976(5) 0.4285(2) 0.4580(4) 0.0152(14) Uani 1 1 d . . . . .
C43 C 0.0637(6) 0.4043(3) 0.3921(5) 0.0262(18) Uani 1 1 d . . . . .
H43 H 0.0634 0.376 0.399 0.031 Uiso 1 1 calc R U . . .
C44 C 0.0301(6) 0.4194(3) 0.3164(5) 0.0280(18) Uani 1 1 d . . . . .
C45 C 0.0293(7) 0.4608(3) 0.3071(5) 0.0299(19) Uani 1 1 d . . . . .
H45 H 0.0069 0.4719 0.2561 0.036 Uiso 1 1 calc R U . . .
C46 C 0.0605(6) 0.4862(3) 0.3709(5) 0.0254(17) Uani 1 1 d . . . . .
H46 H 0.058 0.5144 0.3633 0.03 Uiso 1 1 calc R U . . .
C47 C -0.0041(7) 0.3902(3) 0.2469(5) 0.035(2) Uani 1 1 d . . . . .
C48 C 0.0858(9) 0.3616(4) 0.2517(5) 0.049(2) Uani 1 1 d . . . . .
H48A H 0.0622 0.3421 0.209 0.074 Uiso 1 1 calc R U . . .
H48B H 0.1083 0.3474 0.3018 0.074 Uiso 1 1 calc R U . . .
H48C H 0.1442 0.3771 0.2474 0.074 Uiso 1 1 calc R U . . .
C49 C -0.0376(9) 0.4122(4) 0.1701(5) 0.049(2) Uani 1 1 d . . . . .
H49A H -0.0574 0.3927 0.1273 0.074 Uiso 1 1 calc R U . . .
H49B H 0.0202 0.4287 0.1676 0.074 Uiso 1 1 calc R U . . .
H49C H -0.0973 0.4295 0.1655 0.074 Uiso 1 1 calc R U . . .
C50 C -0.0975(8) 0.3660(3) 0.2486(6) 0.041(2) Uani 1 1 d . . . . .
H50A H -0.1547 0.3843 0.2457 0.062 Uiso 1 1 calc R U . . .
H50B H -0.0778 0.3505 0.2972 0.062 Uiso 1 1 calc R U . . .
H50C H -0.12 0.3475 0.2041 0.062 Uiso 1 1 calc R U . . .
C51 C 0.2263(6) 0.4635(2) 0.7175(5) 0.0232(16) Uani 1 1 d . . . . .
C52 C 0.2140(6) 0.4215(3) 0.6964(5) 0.0257(17) Uani 1 1 d . . . . .
C53 C 0.2436(6) 0.3938(3) 0.7574(5) 0.0242(17) Uani 1 1 d . . . . .
H53 H 0.2361 0.366 0.7448 0.029 Uiso 1 1 calc R U . . .
C54 C 0.2836(6) 0.4047(3) 0.8361(5) 0.0277(18) Uani 1 1 d . . . . .
C55 C 0.2930(8) 0.4453(3) 0.8531(5) 0.037(2) Uani 1 1 d . . . . .
H55 H 0.3198 0.4534 0.9062 0.044 Uiso 1 1 calc R U . . .
C56 C 0.2649(7) 0.4744(3) 0.7961(5) 0.033(2) Uani 1 1 d . . . . .
H56 H 0.2718 0.502 0.8103 0.039 Uiso 1 1 calc R U . . .
C57 C 0.3127(8) 0.3720(3) 0.8992(5) 0.036(2) Uani 1 1 d . . . . .
C58 C 0.2117(10) 0.3532(4) 0.9009(8) 0.062(3) Uani 1 1 d . . . . .
H58A H 0.1679 0.3741 0.911 0.093 Uiso 1 1 calc R U . . .
H58B H 0.2283 0.3329 0.9422 0.093 Uiso 1 1 calc R U . . .
H58C H 0.1742 0.3405 0.8505 0.093 Uiso 1 1 calc R U . . .
C59 C 0.3784(10) 0.3395(4) 0.8808(7) 0.058(3) Uani 1 1 d . . . . .
H59A H 0.3376 0.3262 0.8318 0.087 Uiso 1 1 calc R U . . .
H59B H 0.3995 0.3197 0.9231 0.087 Uiso 1 1 calc R U . . .
H59C H 0.4406 0.3517 0.8755 0.087 Uiso 1 1 calc R U . . .
C60 C 0.3742(11) 0.3889(4) 0.9802(7) 0.070(4) Uani 1 1 d . . . . .
H60A H 0.4401 0.4003 0.9803 0.106 Uiso 1 1 calc R U . . .
H60B H 0.3885 0.3673 1.019 0.106 Uiso 1 1 calc R U . . .
H60C H 0.3333 0.41 0.9933 0.106 Uiso 1 1 calc R U . . .
C61 C 0.1518(6) 0.3553(2) 0.5743(5) 0.0239(16) Uani 1 1 d . . . . .
H61 H 0.2177 0.3423 0.5942 0.029 Uiso 1 1 calc R U . . .
C62 C 0.0845(8) 0.2898(3) 0.5589(6) 0.042(2) Uani 1 1 d . . . . .
C63 C 0.0901(8) 0.2669(3) 0.4976(7) 0.044(2) Uani 1 1 d . . . . .
C64 C 0.0908(11) 0.2862(4) 0.4231(8) 0.067(4) Uani 1 1 d . . . . .
H64A H 0.0269 0.3019 0.3995 0.1 Uiso 1 1 calc R U . . .
H64B H 0.0945 0.2652 0.3866 0.1 Uiso 1 1 calc R U . . .
H64C H 0.1513 0.304 0.4348 0.1 Uiso 1 1 calc R U . . .
C65 C 0.0978(10) 0.2251(3) 0.5065(7) 0.056(3) Uani 1 1 d . . . . .
H65 H 0.1039 0.2092 0.4653 0.067 Uiso 1 1 calc R U . . .
C66 C 0.0967(10) 0.2068(3) 0.5716(8) 0.060(3) Uani 1 1 d . . . . .
H66 H 0.1024 0.1784 0.5764 0.072 Uiso 1 1 calc R U . . .
C67 C 0.0871(10) 0.2300(4) 0.6315(8) 0.062(3) Uani 1 1 d . . . . .
H67 H 0.0849 0.2172 0.6772 0.074 Uiso 1 1 calc R U . . .
C68 C 0.0806(9) 0.2718(3) 0.6257(7) 0.053(3) Uani 1 1 d . . . . .
C69 C 0.0683(14) 0.2953(4) 0.6919(10) 0.087(5) Uani 1 1 d . . . . .
H69A H 0.1333 0.3095 0.7201 0.13 Uiso 1 1 calc R U . . .
H69B H 0.0517 0.2769 0.7275 0.13 Uiso 1 1 calc R U . . .
H69C H 0.0117 0.3148 0.6712 0.13 Uiso 1 1 calc R U . . .
C70 C 0.1538(8) 0.6207(3) 0.5305(9) 0.070(5) Uani 1 1 d . . . . .
H70A H 0.1641 0.6493 0.5437 0.105 Uiso 1 1 calc R U . . .
H70B H 0.1955 0.6131 0.4991 0.105 Uiso 1 1 calc R U . . .
H70C H 0.08 0.6157 0.5008 0.105 Uiso 1 1 calc R U . . .
N1 N 0.3843(5) 0.45130(19) 0.5240(4) 0.0199(13) Uani 1 1 d . . . . .
N2 N 0.5824(7) 0.4392(3) 0.8033(4) 0.054(3) Uani 1 1 d . . . . .
N3 N 0.1613(5) 0.4763(2) 0.5832(4) 0.0275(15) Uani 1 1 d . . . . .
N4 N 0.0744(6) 0.3326(2) 0.5502(6) 0.050(2) Uani 1 1 d . . . . .
O1 O 0.2641(5) 0.4667(2) 0.2901(3) 0.0317(14) Uani 1 1 d . . . . .
O2 O 0.1863(5) 0.59697(17) 0.6022(4) 0.0310(14) Uani 1 1 d . . . . .
O3 O 0.2431(11) 0.2640(4) 0.0166(9) 0.124(5) Uani 1 1 d . . . . .
C73 C 0.301(2) 0.2401(6) -0.0196(17) 0.142(10) Uani 1 1 d . . . . .
H73A H 0.3236 0.2149 0.0102 0.171 Uiso 1 1 calc R U . . .
H73B H 0.3641 0.255 -0.018 0.171 Uiso 1 1 calc R U . . .
C74 C 0.237(2) 0.2301(6) -0.1030(13) 0.175(14) Uani 1 1 d . . . . .
H74A H 0.2786 0.2139 -0.1257 0.263 Uiso 1 1 calc R U . . .
H74B H 0.175 0.215 -0.1048 0.263 Uiso 1 1 calc R U . . .
H74C H 0.2155 0.2551 -0.1329 0.263 Uiso 1 1 calc R U . . .
C71 C 0.2956(16) 0.2768(7) 0.0970(11) 0.111(7) Uani 1 1 d . . . . .
H71A H 0.3624 0.2901 0.1026 0.133 Uiso 1 1 calc R U . . .
H71B H 0.3105 0.2533 0.1322 0.133 Uiso 1 1 calc R U . . .
C75 C 0.225(2) 0.3058(7) 0.1179(17) 0.162(12) Uani 1 1 d . . . . .
H75A H 0.2595 0.3147 0.1719 0.244 Uiso 1 1 calc R U . . .
H75B H 0.2115 0.329 0.0829 0.244 Uiso 1 1 calc R U . . .
H75C H 0.1597 0.2924 0.1124 0.244 Uiso 1 1 calc R U . . .
O4A O 0.800(2) 0.3683(11) 0.6467(16) 0.101(9) Uani 0.5 1 d . U P A 1
O4B O 0.794(4) 0.4016(11) 0.6476(19) 0.165(19) Uani 0.5 1 d . U P A 2
C76 C 0.9595(14) 0.4039(6) 0.7169(18) 0.173(14) Uani 1 1 d . U . . .
H76A H 0.987 0.4124 0.7717 0.26 Uiso 1 1 calc R U . . .
H76B H 1.0092 0.3857 0.7067 0.26 Uiso 1 1 calc R U . . .
H76C H 0.949 0.4276 0.6832 0.26 Uiso 1 1 calc R U . . .
C79 C 0.6633(18) 0.3381(7) 0.5738(17) 0.154(12) Uani 1 1 d . U . . .
H79A H 0.5902 0.3318 0.5644 0.231 Uiso 1 1 calc R U . . .
H79B H 0.6685 0.3527 0.5289 0.231 Uiso 1 1 calc R U . . .
H79C H 0.7035 0.3132 0.5814 0.231 Uiso 1 1 calc R U . . .
C78 C 0.704(2) 0.3626(14) 0.6423(15) 0.23(2) Uani 1 1 d . U . . .
H78A H 0.6657 0.3884 0.636 0.273 Uiso 1 1 calc R U . A 1
H78B H 0.701 0.3485 0.6889 0.273 Uiso 1 1 calc R U . A 1
C77 C 0.864(2) 0.3840(13) 0.702(2) 0.196(15) Uani 1 1 d . . . . .
H77A H 0.8818 0.3626 0.7416 0.235 Uiso 1 1 calc R U . A 1
H77B H 0.8226 0.4038 0.7185 0.235 Uiso 1 1 calc R U . A 1
O5 O 0.9066(14) 0.2902(7) 0.8969(12) 0.170(8) Uani 1 1 d . U . . .
C83 C 0.820(4) 0.2364(11) 0.817(2) 0.25(2) Uani 1 1 d . U . . .
H83A H 0.8241 0.2136 0.7847 0.381 Uiso 1 1 calc R U . . .
H83B H 0.7999 0.2269 0.8603 0.381 Uiso 1 1 calc R U . . .
H83C H 0.7682 0.2556 0.7857 0.381 Uiso 1 1 calc R U . . .
C80 C 0.978(3) 0.3197(14) 0.921(2) 0.29(3) Uani 1 1 d . U . . .
H80A H 0.9851 0.331 0.8737 0.347 Uiso 1 1 calc R U . . .
H80B H 1.0446 0.3062 0.9502 0.347 Uiso 1 1 calc R U . . .
C82 C 0.924(4) 0.2565(14) 0.849(2) 0.28(3) Uani 1 1 d . U . . .
H82A H 0.9778 0.2377 0.8819 0.341 Uiso 1 1 calc R U . . .
H82B H 0.9459 0.2667 0.8067 0.341 Uiso 1 1 calc R U . . .
C81 C 0.972(2) 0.3535(10) 0.9681(17) 0.195(15) Uani 1 1 d . U . . .
H81A H 1.0334 0.3705 0.9777 0.292 Uiso 1 1 calc R U . . .
H81B H 0.909 0.3691 0.9405 0.292 Uiso 1 1 calc R U . . .
H81C H 0.9691 0.344 1.0179 0.292 Uiso 1 1 calc R U . . .

loop_
_atom_site_aniso_label
_atom_site_aniso_U_11
_atom_site_aniso_U_22
_atom_site_aniso_U_33
_atom_site_aniso_U_23
_atom_site_aniso_U_13
_atom_site_aniso_U_12
Au1 0.02118(15) 0.02668(16) 0.01697(14) -0.00179(12) 0.00747(11) -0.00028(12)
Au2 0.02039(15) 0.02151(15) 0.01956(15) -0.00368(12) 0.00529(11) -0.00005(12)
C1 0.019(4) 0.030(4) 0.026(4) -0.007(3) 0.009(3) -0.002(3)
C2 0.026(4) 0.036(5) 0.020(4) -0.005(3) 0.010(3) -0.004(3)
C3 0.017(4) 0.051(5) 0.014(4) -0.010(3) 0.007(3) -0.008(3)
C4 0.018(4) 0.034(4) 0.035(5) 0.003(4) 0.015(4) 0.000(3)
C5 0.010(3) 0.037(4) 0.014(4) -0.006(3) 0.005(3) -0.001(3)
C6 0.025(4) 0.034(5) 0.019(4) -0.005(3) 0.008(3) 0.003(3)
C7 0.017(4) 0.039(5) 0.021(4) -0.003(3) 0.005(3) 0.002(3)
C8 0.023(4) 0.037(5) 0.026(4) -0.002(4) 0.007(3) 0.001(4)
C9 0.031(5) 0.025(4) 0.027(4) -0.003(3) 0.008(4) 0.003(3)
C10 0.046(6) 0.030(5) 0.036(5) -0.012(4) 0.010(4) 0.001(4)
C11 0.045(6) 0.034(5) 0.025(5) -0.006(4) 0.007(4) 0.002(4)
C12 0.049(6) 0.027(5) 0.053(7) 0.007(4) 0.019(5) 0.009(4)
C13 0.062(8) 0.047(7) 0.074(9) 0.020(6) 0.019(7) 0.020(6)
C14 0.094(10) 0.030(6) 0.071(9) 0.003(6) 0.012(8) -0.005(6)
C15 0.090(10) 0.049(7) 0.090(10) 0.030(7) 0.055(9) 0.019(7)
C16 0.015(4) 0.024(4) 0.027(4) -0.002(3) 0.009(3) -0.008(3)
C17 0.007(3) 0.028(4) 0.006(3) -0.002(3) 0.002(2) 0.000(3)
C18 0.026(4) 0.029(4) 0.023(4) -0.005(3) 0.005(3) -0.004(3)
C19 0.023(4) 0.027(4) 0.034(5) -0.008(3) 0.013(4) -0.002(3)
C20 0.028(4) 0.026(4) 0.036(5) 0.001(4) 0.013(4) -0.004(3)
C21 0.022(4) 0.045(5) 0.027(4) 0.007(4) 0.011(3) 0.007(4)
C22 0.042(5) 0.033(5) 0.028(5) -0.010(4) 0.009(4) -0.007(4)
C23 0.045(6) 0.045(6) 0.039(6) -0.018(5) 0.015(5) -0.010(5)
C24 0.078(9) 0.037(6) 0.046(7) -0.010(5) 0.012(6) -0.009(6)
C25 0.048(6) 0.063(7) 0.047(6) -0.029(5) 0.025(5) -0.007(5)
C26 0.050(6) 0.057(7) 0.019(5) -0.003(4) 0.005(4) -0.012(5)
C27 0.022(4) 0.024(4) 0.021(4) -0.002(3) 0.008(3) -0.004(3)
C28 0.030(5) 0.067(7) 0.024(5) 0.008(4) 0.004(4) -0.017(5)
C29 0.041(6) 0.055(6) 0.024(5) 0.003(4) -0.001(4) -0.014(5)
C30 0.049(6) 0.068(8) 0.023(5) -0.001(5) 0.005(4) -0.008(6)
C31 0.042(6) 0.070(8) 0.022(5) 0.006(5) 0.002(4) -0.012(5)
C32 0.039(6) 0.060(7) 0.038(6) 0.013(5) 0.003(5) -0.003(5)
C33 0.031(5) 0.074(8) 0.035(6) 0.003(5) 0.006(4) -0.008(5)
C34 0.066(9) 0.118(13) 0.048(8) -0.012(8) 0.011(7) 0.019(9)
C35 0.077(9) 0.062(8) 0.044(7) 0.005(6) 0.005(6) -0.015(7)
C36 0.016(4) 0.029(4) 0.022(4) -0.003(3) 0.012(3) -0.003(3)
C37 0.017(4) 0.027(4) 0.030(4) 0.004(3) 0.010(3) -0.001(3)
C38 0.015(4) 0.018(4) 0.050(5) -0.015(4) 0.012(4) -0.006(3)
C39 0.019(4) 0.024(4) 0.030(4) -0.004(3) 0.007(3) -0.001(3)
C40 0.020(4) 0.026(4) 0.026(4) -0.005(3) 0.011(3) -0.005(3)
C41 0.014(4) 0.026(4) 0.022(4) 0.003(3) 0.005(3) 0.002(3)
C42 0.009(3) 0.016(3) 0.020(4) -0.004(3) 0.004(3) 0.002(2)
C43 0.018(4) 0.028(4) 0.034(5) -0.008(3) 0.010(3) 0.000(3)
C44 0.018(4) 0.042(5) 0.021(4) -0.008(4) 0.004(3) 0.001(3)
C45 0.027(4) 0.045(5) 0.015(4) 0.003(3) 0.004(3) 0.005(4)
C46 0.023(4) 0.036(5) 0.019(4) 0.010(3) 0.009(3) 0.005(3)
C47 0.032(5) 0.046(6) 0.024(5) -0.005(4) 0.004(4) -0.002(4)
C48 0.059(5) 0.076(6) 0.011(3) -0.012(3) 0.010(3) -0.003(4)
C49 0.059(5) 0.076(6) 0.011(3) -0.012(3) 0.010(3) -0.003(4)
C50 0.037(5) 0.050(6) 0.030(5) -0.014(4) 0.003(4) -0.005(4)
C51 0.016(4) 0.029(4) 0.023(4) -0.004(3) 0.005(3) 0.000(3)
C52 0.016(4) 0.038(5) 0.023(4) -0.003(3) 0.007(3) 0.002(3)
C53 0.024(4) 0.028(4) 0.021(4) -0.002(3) 0.008(3) -0.005(3)
C54 0.023(4) 0.037(5) 0.022(4) -0.002(3) 0.006(3) -0.003(3)
C55 0.044(5) 0.043(5) 0.022(4) -0.010(4) 0.009(4) -0.005(4)
C56 0.040(5) 0.032(5) 0.022(4) -0.004(4) 0.006(4) -0.003(4)
C57 0.039(5) 0.046(6) 0.023(5) 0.008(4) 0.010(4) 0.000(4)
C58 0.058(7) 0.067(8) 0.067(8) 0.030(7) 0.030(6) -0.001(6)
C59 0.069(8) 0.064(8) 0.042(6) 0.017(6) 0.019(6) 0.028(6)
C60 0.093(10) 0.064(8) 0.032(6) 0.016(6) -0.005(6) -0.017(7)
C61 0.021(4) 0.019(4) 0.031(4) 0.000(3) 0.009(3) 0.002(3)
C62 0.034(5) 0.025(5) 0.054(6) -0.002(4) -0.001(5) -0.002(4)
C63 0.034(5) 0.032(5) 0.061(7) -0.003(5) 0.011(5) -0.007(4)
C64 0.085(10) 0.043(7) 0.059(8) -0.002(6) 0.009(7) -0.009(6)
C65 0.069(8) 0.030(5) 0.059(8) -0.010(5) 0.010(6) -0.003(5)
C66 0.074(9) 0.025(5) 0.073(9) 0.000(5) 0.016(7) -0.012(5)
C67 0.070(8) 0.041(6) 0.074(9) 0.003(6) 0.025(7) -0.021(6)
C68 0.053(7) 0.041(6) 0.065(8) -0.010(5) 0.019(6) -0.015(5)
C69 0.113(13) 0.059(9) 0.107(13) -0.027(8) 0.062(11) -0.030(9)
C70 0.030(5) 0.023(5) 0.170(14) 0.052(7) 0.052(7) 0.017(4)
N1 0.015(3) 0.027(3) 0.017(3) -0.004(3) 0.005(2) 0.001(2)
N2 0.042(5) 0.098(8) 0.018(4) 0.009(4) 0.006(4) -0.029(5)
N3 0.018(3) 0.031(4) 0.035(4) -0.014(3) 0.012(3) -0.006(3)
N4 0.031(4) 0.024(4) 0.080(7) -0.003(4) 0.000(4) -0.002(3)
O1 0.028(3) 0.050(4) 0.016(3) 0.001(3) 0.006(2) 0.000(3)
O2 0.030(3) 0.020(3) 0.041(4) -0.001(3) 0.010(3) 0.001(2)
O3 0.112(11) 0.089(9) 0.147(13) 0.012(9) 0.016(10) -0.012(8)
C73 0.16(2) 0.072(13) 0.24(3) 0.040(16) 0.13(2) 0.053(14)
C74 0.27(4) 0.063(12) 0.107(18) -0.010(12) -0.03(2) 0.024(16)
C71 0.096(14) 0.143(19) 0.075(12) -0.005(12) 0.007(10) -0.031(13)
C75 0.19(3) 0.122(19) 0.24(3) -0.05(2) 0.15(3) -0.068(18)
O4A 0.065(15) 0.16(3) 0.092(18) -0.017(18) 0.044(14) -0.034(16)
O4B 0.29(5) 0.10(2) 0.09(2) 0.001(16) 0.05(2) 0.12(3)
C76 0.068(12) 0.119(16) 0.37(4) 0.12(2) 0.126(19) 0.046(11)
C79 0.119(18) 0.17(2) 0.22(3) 0.11(2) 0.12(2) 0.056(16)
C78 0.17(3) 0.44(5) 0.099(18) -0.07(3) 0.077(18) -0.16(3)
C77 0.12(2) 0.23(4) 0.22(4) -0.02(3) 0.03(3) 0.04(3)
O5 0.126(14) 0.22(2) 0.167(17) 0.070(16) 0.058(13) 0.015(14)
C83 0.40(6) 0.18(4) 0.18(4) 0.04(3) 0.10(4) 0.10(4)
C80 0.29(4) 0.39(5) 0.29(4) -0.15(4) 0.24(4) -0.24(4)
C82 0.34(5) 0.34(5) 0.26(4) -0.21(4) 0.20(4) -0.17(4)
C81 0.17(3) 0.28(4) 0.18(3) -0.10(3) 0.11(2) -0.10(3)

loop_
_atom_type_symbol
_atom_type_description
_atom_type_scat_dispersion_real
_atom_type_scat_dispersion_imag
_atom_type_scat_source
C C 0.0033 0.0016 'International Tables Vol C Tables 4.2.6.8 and 6.1.1.4'
H H 0 0 'International Tables Vol C Tables 4.2.6.8 and 6.1.1.4'
N N 0.0061 0.0033 'International Tables Vol C Tables 4.2.6.8 and 6.1.1.4'
O O 0.0106 0.006 'International Tables Vol C Tables 4.2.6.8 and 6.1.1.4'
Au Au -2.0133 8.8022 'International Tables Vol C Tables 4.2.6.8 and 6.1.1.4'

loop_
_geom_angle_atom_site_label_1
_geom_angle_atom_site_label_2
_geom_angle_atom_site_label_3
_geom_angle
C27 Au1 N1 177.8(3)
C27 Au1 C17 101.3(3)
N1 Au1 C17 80.8(3)
C27 Au1 C7 97.6(3)
N1 Au1 C7 80.3(3)
C17 Au1 C7 161.1(3)
C61 Au2 N3 177.6(3)
C61 Au2 C52 97.2(3)
N3 Au2 C52 80.5(3)
C61 Au2 C42 101.7(3)
N3 Au2 C42 80.6(3)
C52 Au2 C42 161.1(3)
N1 C1 C2 120.3(8)
N1 C1 C6 113.2(7)
C2 C1 C6 126.5(8)
C1 C2 C3 118.1(8)
C1 C2 H2 121
C3 C2 H2 121
O1 C3 C2 116.3(7)
O1 C3 C4 122.8(8)
C2 C3 C4 120.9(8)
C5 C4 C3 118.2(8)
C5 C4 H4 120.9
C3 C4 H4 120.9
N1 C5 C4 118.1(7)
N1 C5 C16 113.1(7)
C4 C5 C16 128.8(8)
C11 C6 C7 119.5(8)
C11 C6 C1 123.0(8)
C7 C6 C1 117.6(7)
C8 C7 C6 118.1(8)
C8 C7 Au1 131.2(6)
C6 C7 Au1 110.7(6)
C7 C8 C9 122.6(8)
C7 C8 H8 118.7
C9 C8 H8 118.7
C10 C9 C8 117.6(8)
C10 C9 C12 121.6(8)
C8 C9 C12 120.8(8)
C11 C10 C9 120.9(8)
C11 C10 H10 119.5
C9 C10 H10 119.5
C6 C11 C10 121.2(9)
C6 C11 H11 119.4
C10 C11 H11 119.4
C15 C12 C14 109.0(11)
C15 C12 C9 110.2(8)
C14 C12 C9 112.3(9)
C15 C12 C13 108.2(10)
C14 C12 C13 108.4(10)
C9 C12 C13 108.7(9)
C12 C13 H13A 109.5
C12 C13 H13B 109.5
H13A C13 H13B 109.5
C12 C13 H13C 109.5
H13A C13 H13C 109.5
H13B C13 H13C 109.5
C12 C14 H14A 109.5
C12 C14 H14B 109.5
H14A C14 H14B 109.5
C12 C14 H14C 109.5
H14A C14 H14C 109.5
H14B C14 H14C 109.5
C12 C15 H15A 109.5
C12 C15 H15B 109.5
H15A C15 H15B 109.5
C12 C15 H15C 109.5
H15A C15 H15C 109.5
H15B C15 H15C 109.5
C17 C16 C21 120.2(7)
C17 C16 C5 118.6(7)
C21 C16 C5 121.2(7)
C18 C17 C16 117.5(7)
C18 C17 Au1 132.3(6)
C16 C17 Au1 110.2(5)
C17 C18 C19 122.7(8)
C17 C18 H18 118.7
C19 C18 H18 118.7
C20 C19 C18 119.1(8)
C20 C19 C22 121.3(8)
C18 C19 C22 119.6(8)
C21 C20 C19 120.1(8)
C21 C20 H20 119.9
C19 C20 H20 119.9
C20 C21 C16 120.4(8)
C20 C21 H21 119.8
C16 C21 H21 119.8
C25 C22 C23 109.3(8)
C25 C22 C19 109.5(8)
C23 C22 C19 109.4(8)
C25 C22 C24 108.9(9)
C23 C22 C24 107.2(9)
C19 C22 C24 112.4(8)
C22 C23 H23A 109.5
C22 C23 H23B 109.5
H23A C23 H23B 109.5
C22 C23 H23C 109.5
H23A C23 H23C 109.5
H23B C23 H23C 109.5
C22 C24 H24A 109.5
C22 C24 H24B 109.5
H24A C24 H24B 109.5
C22 C24 H24C 109.5
H24A C24 H24C 109.5
H24B C24 H24C 109.5
C22 C25 H25A 109.5
C22 C25 H25B 109.5
H25A C25 H25B 109.5
C22 C25 H25C 109.5
H25A C25 H25C 109.5
H25B C25 H25C 109.5
O1 C26 H26A 109.5
O1 C26 H26B 109.5
H26A C26 H26B 109.5
O1 C26 H26C 109.5
H26A C26 H26C 109.5
H26B C26 H26C 109.5
N2 C27 Au1 126.4(6)
N2 C27 H27 116.8
Au1 C27 H27 116.8
C33 C28 C29 120.6(9)
C33 C28 N2 121.3(10)
C29 C28 N2 118.0(10)
C30 C29 C28 118.6(10)
C30 C29 C35 120.2(11)
C28 C29 C35 121.2(9)
C31 C30 C29 121.2(11)
C31 C30 H30 119.4
C29 C30 H30 119.4
C32 C31 C30 119.7(10)
C32 C31 H31 120.1
C30 C31 H31 120.1
C31 C32 C33 121.6(11)
C31 C32 H32 119.2
C33 C32 H32 119.2
C28 C33 C32 118.2(11)
C28 C33 C34 121.9(10)
C32 C33 C34 120.0(12)
C33 C34 H34A 109.5
C33 C34 H34B 109.5
H34A C34 H34B 109.5
C33 C34 H34C 109.5
H34A C34 H34C 109.5
H34B C34 H34C 109.5
C29 C35 H35A 109.5
C29 C35 H35B 109.5
H35A C35 H35B 109.5
C29 C35 H35C 109.5
H35A C35 H35C 109.5
H35B C35 H35C 109.5
N3 C36 C37 119.1(7)
N3 C36 C41 114.3(7)
C37 C36 C41 126.5(7)
C36 C37 C38 117.0(8)
C36 C37 H37 121.5
C38 C37 H37 121.5
O2 C38 C39 115.7(7)
O2 C38 C37 123.0(8)
C39 C38 C37 121.3(7)
C40 C39 C38 118.0(8)
C40 C39 H39 121
C38 C39 H39 121
N3 C40 C39 120.0(8)
N3 C40 C51 113.2(7)
C39 C40 C51 126.8(8)
C46 C41 C42 120.3(7)
C46 C41 C36 122.8(7)
C42 C41 C36 116.9(7)
C43 C42 C41 117.1(7)
C43 C42 Au2 131.8(6)
C41 C42 Au2 111.1(5)
C42 C43 C44 123.3(8)
C42 C43 H43 118.4
C44 C43 H43 118.4
C45 C44 C43 117.8(8)
C45 C44 C47 122.6(8)
C43 C44 C47 119.6(8)
C46 C45 C44 121.1(8)
C46 C45 H45 119.5
C44 C45 H45 119.5
C45 C46 C41 120.4(8)
C45 C46 H46 119.8
C41 C46 H46 119.8
C49 C47 C50 107.2(8)
C49 C47 C48 109.1(8)
C50 C47 C48 109.6(9)
C49 C47 C44 111.8(8)
C50 C47 C44 109.2(8)
C48 C47 C44 109.9(7)
C47 C48 H48A 109.5
C47 C48 H48B 109.5
H48A C48 H48B 109.5
C47 C48 H48C 109.5
H48A C48 H48C 109.5
H48B C48 H48C 109.5
C47 C49 H49A 109.5
C47 C49 H49B 109.5
H49A C49 H49B 109.5
C47 C49 H49C 109.5
H49A C49 H49C 109.5
H49B C49 H49C 109.5
C47 C50 H50A 109.5
C47 C50 H50B 109.5
H50A C50 H50B 109.5
C47 C50 H50C 109.5
H50A C50 H50C 109.5
H50B C50 H50C 109.5
C56 C51 C52 119.6(8)
C56 C51 C40 123.2(8)
C52 C51 C40 117.3(7)
C53 C52 C51 116.8(7)
C53 C52 Au2 132.5(6)
C51 C52 Au2 110.8(6)
C52 C53 C54 123.7(8)
C52 C53 H53 118.2
C54 C53 H53 118.2
C55 C54 C53 117.2(8)
C55 C54 C57 122.9(8)
C53 C54 C57 119.9(8)
C56 C55 C54 122.5(8)
C56 C55 H55 118.7
C54 C55 H55 118.7
C55 C56 C51 120.2(8)
C55 C56 H56 119.9
C51 C56 H56 119.9
C59 C57 C60 108.1(10)
C59 C57 C54 110.6(8)
C60 C57 C54 112.3(8)
C59 C57 C58 109.0(10)
C60 C57 C58 108.8(10)
C54 C57 C58 108.0(8)
C57 C58 H58A 109.5
C57 C58 H58B 109.5
H58A C58 H58B 109.5
C57 C58 H58C 109.5
H58A C58 H58C 109.5
H58B C58 H58C 109.5
C57 C59 H59A 109.5
C57 C59 H59B 109.5
H59A C59 H59B 109.5
C57 C59 H59C 109.5
H59A C59 H59C 109.5
H59B C59 H59C 109.5
C57 C60 H60A 109.5
C57 C60 H60B 109.5
H60A C60 H60B 109.5
C57 C60 H60C 109.5
H60A C60 H60C 109.5
H60B C60 H60C 109.5
N4 C61 Au2 128.1(7)
N4 C61 H61 116
Au2 C61 H61 116
C63 C62 C68 121.0(9)
C63 C62 N4 119.1(10)
C68 C62 N4 119.7(10)
C62 C63 C65 118.4(11)
C62 C63 C64 121.5(10)
C65 C63 C64 120.1(11)
C63 C64 H64A 109.5
C63 C64 H64B 109.5
H64A C64 H64B 109.5
C63 C64 H64C 109.5
H64A C64 H64C 109.5
H64B C64 H64C 109.5
C66 C65 C63 122.0(12)
C66 C65 H65 119
C63 C65 H65 119
C65 C66 C67 119.0(11)
C65 C66 H66 120.5
C67 C66 H66 120.5
C66 C67 C68 121.0(12)
C66 C67 H67 119.5
C68 C67 H67 119.5
C62 C68 C67 118.5(11)
C62 C68 C69 122.9(11)
C67 C68 C69 118.6(12)
C68 C69 H69A 109.5
C68 C69 H69B 109.5
H69A C69 H69B 109.5
C68 C69 H69C 109.5
H69A C69 H69C 109.5
H69B C69 H69C 109.5
O2 C70 H70A 109.5
O2 C70 H70B 109.5
H70A C70 H70B 109.5
O2 C70 H70C 109.5
H70A C70 H70C 109.5
H70B C70 H70C 109.5
C1 N1 C5 124.5(7)
C1 N1 Au1 118.2(5)
C5 N1 Au1 117.3(5)
C27 N2 C28 120.8(8)
C36 N3 C40 124.6(7)
C36 N3 Au2 117.1(5)
C40 N3 Au2 118.3(6)
C61 N4 C62 121.5(8)
C3 O1 C26 119.8(7)
C38 O2 C70 115.5(8)
C73 O3 C71 118.2(18)
O3 C73 C74 112(2)
O3 C73 H73A 109.3
C74 C73 H73A 109.3
O3 C73 H73B 109.3
C74 C73 H73B 109.3
H73A C73 H73B 107.9
C73 C74 H74A 109.5
C73 C74 H74B 109.5
H74A C74 H74B 109.5
C73 C74 H74C 109.5
H74A C74 H74C 109.5
H74B C74 H74C 109.5
O3 C71 C75 108.3(19)
O3 C71 H71A 110
C75 C71 H71A 110
O3 C71 H71B 110
C75 C71 H71B 110
H71A C71 H71B 108.4
C71 C75 H75A 109.5
C71 C75 H75B 109.5
H75A C75 H75B 109.5
C71 C75 H75C 109.5
H75A C75 H75C 109.5
H75B C75 H75C 109.5
C77 O4A C78 123(3)
C77 O4B C78 92(4)
C77 C76 H76A 109.5
C77 C76 H76B 109.5
H76A C76 H76B 109.5
C77 C76 H76C 109.5
H76A C76 H76C 109.5
H76B C76 H76C 109.5
C78 C79 H79A 109.5
C78 C79 H79B 109.5
H79A C79 H79B 109.5
C78 C79 H79C 109.5
H79A C79 H79C 109.5
H79B C79 H79C 109.5
O4A C78 C79 102(3)
C79 C78 O4B 121(2)
O4A C78 H78A 111.4
C79 C78 H78A 111.4
O4A C78 H78B 111.4
C79 C78 H78B 111.4
H78A C78 H78B 109.2
O4A C77 C76 137(4)
O4B C77 C76 110(5)
O4A C77 H77A 103
C76 C77 H77A 103
O4A C77 H77B 103
C76 C77 H77B 103
H77A C77 H77B 105.1
C80 O5 C82 120(3)
C82 C83 H83A 109.5
C82 C83 H83B 109.5
H83A C83 H83B 109.5
C82 C83 H83C 109.5
H83A C83 H83C 109.5
H83B C83 H83C 109.5
O5 C80 C81 126(3)
O5 C80 H80A 105.9
C81 C80 H80A 105.9
O5 C80 H80B 105.9
C81 C80 H80B 105.9
H80A C80 H80B 106.2
O5 C82 C83 104(3)
O5 C82 H82A 111
C83 C82 H82A 111
O5 C82 H82B 111
C83 C82 H82B 111
H82A C82 H82B 109
C80 C81 H81A 109.5
C80 C81 H81B 109.5
H81A C81 H81B 109.5
C80 C81 H81C 109.5
H81A C81 H81C 109.5
H81B C81 H81C 109.5

loop_
_geom_bond_atom_site_label_1
_geom_bond_atom_site_label_2
_geom_bond_distance
Au1 C27 2.005(8)
Au1 N1 2.039(6)
Au1 C17 2.073(7)
Au1 C7 2.081(9)
Au2 C61 1.979(8)
Au2 N3 2.052(7)
Au2 C52 2.071(8)
Au2 C42 2.081(7)
C1 N1 1.336(10)
C1 C2 1.370(11)
C1 C6 1.469(12)
C2 C3 1.390(12)
C2 H2 0.95
C3 O1 1.348(10)
C3 C4 1.411(12)
C4 C5 1.400(11)
C4 H4 0.95
C5 N1 1.340(10)
C5 C16 1.462(10)
C6 C11 1.390(12)
C6 C7 1.432(11)
C7 C8 1.392(12)
C8 C9 1.415(12)
C8 H8 0.95
C9 C10 1.401(13)
C9 C12 1.535(12)
C10 C11 1.392(13)
C10 H10 0.95
C11 H11 0.95
C12 C15 1.517(16)
C12 C14 1.528(15)
C12 C13 1.552(16)
C13 H13A 0.98
C13 H13B 0.98
C13 H13C 0.98
C14 H14A 0.98
C14 H14B 0.98
C14 H14C 0.98
C15 H15A 0.98
C15 H15B 0.98
C15 H15C 0.98
C16 C17 1.414(10)
C16 C21 1.418(12)
C17 C18 1.389(10)
C18 C19 1.402(12)
C18 H18 0.95
C19 C20 1.393(12)
C19 C22 1.540(12)
C20 C21 1.382(12)
C20 H20 0.95
C21 H21 0.95
C22 C25 1.527(14)
C22 C23 1.527(14)
C22 C24 1.549(14)
C23 H23A 0.98
C23 H23B 0.98
C23 H23C 0.98
C24 H24A 0.98
C24 H24B 0.98
C24 H24C 0.98
C25 H25A 0.98
C25 H25B 0.98
C25 H25C 0.98
C26 O1 1.415(12)
C26 H26A 0.98
C26 H26B 0.98
C26 H26C 0.98
C27 N2 1.237(11)
C27 H27 0.95
C28 C33 1.386(16)
C28 C29 1.406(15)
C28 N2 1.436(12)
C29 C30 1.390(13)
C29 C35 1.514(16)
C30 C31 1.370(16)
C30 H30 0.95
C31 C32 1.362(16)
C31 H31 0.95
C32 C33 1.403(14)
C32 H32 0.95
C33 C34 1.508(17)
C34 H34A 0.98
C34 H34B 0.98
C34 H34C 0.98
C35 H35A 0.98
C35 H35B 0.98
C35 H35C 0.98
C36 N3 1.321(11)
C36 C37 1.395(11)
C36 C41 1.488(11)
C37 C38 1.403(12)
C37 H37 0.95
C38 O2 1.360(9)
C38 C39 1.385(12)
C39 C40 1.362(11)
C39 H39 0.95
C40 N3 1.325(10)
C40 C51 1.479(11)
C41 C46 1.387(11)
C41 C42 1.417(10)
C42 C43 1.388(11)
C43 C44 1.393(12)
C43 H43 0.95
C44 C45 1.387(13)
C44 C47 1.537(12)
C45 C46 1.381(12)
C45 H45 0.95
C46 H46 0.95
C47 C49 1.506(13)
C47 C50 1.526(13)
C47 C48 1.537(14)
C48 H48A 0.98
C48 H48B 0.98
C48 H48C 0.98
C49 H49A 0.98
C49 H49B 0.98
C49 H49C 0.98
C50 H50A 0.98
C50 H50B 0.98
C50 H50C 0.98
C51 C56 1.396(11)
C51 C52 1.446(11)
C52 C53 1.394(12)
C53 C54 1.397(11)
C53 H53 0.95
C54 C55 1.383(13)
C54 C57 1.533(12)
C55 C56 1.376(13)
C55 H55 0.95
C56 H56 0.95
C57 C59 1.523(15)
C57 C60 1.532(15)
C57 C58 1.533(14)
C58 H58A 0.98
C58 H58B 0.98
C58 H58C 0.98
C59 H59A 0.98
C59 H59B 0.98
C59 H59C 0.98
C60 H60A 0.98
C60 H60B 0.98
C60 H60C 0.98
C61 N4 1.249(11)
C61 H61 0.95
C62 C63 1.381(15)
C62 C68 1.381(16)
C62 N4 1.437(12)
C63 C65 1.400(14)
C63 C64 1.513(17)
C64 H64A 0.98
C64 H64B 0.98
C64 H64C 0.98
C65 C66 1.346(17)
C65 H65 0.95
C66 C67 1.387(18)
C66 H66 0.95
C67 C68 1.395(16)
C67 H67 0.95
C68 C69 1.503(18)
C69 H69A 0.98
C69 H69B 0.98
C69 H69C 0.98
C70 O2 1.462(13)
C70 H70A 0.98
C70 H70B 0.98
C70 H70C 0.98
O3 C73 1.44(2)
O3 C71 1.46(2)
C73 C74 1.51(3)
C73 H73A 0.99
C73 H73B 0.99
C74 H74A 0.98
C74 H74B 0.98
C74 H74C 0.98
C71 C75 1.51(3)
C71 H71A 0.99
C71 H71B 0.99
C75 H75A 0.98
C75 H75B 0.98
C75 H75C 0.98
O4A C77 1.19(4)
O4A C78 1.31(3)
O4B C77 1.26(4)
O4B C78 1.77(6)
C76 C77 1.40(4)
C76 H76A 0.98
C76 H76B 0.98
C76 H76C 0.98
C79 C78 1.43(3)
C79 H79A 0.98
C79 H79B 0.98
C79 H79C 0.98
C78 H78A 0.99
C78 H78B 0.99
C77 H77A 0.99
C77 H77B 0.99
O5 C80 1.34(3)
O5 C82 1.49(4)
C83 C82 1.49(5)
C83 H83A 0.98
C83 H83B 0.98
C83 H83C 0.98
C80 C81 1.43(4)
C80 H80A 0.99
C80 H80B 0.99
C82 H82A 0.99
C82 H82B 0.99
C81 H81A 0.98
C81 H81B 0.98
C81 H81C 0.98
